data_2200046
loop_
_publ_author_name
'Citeau, Helene'
'Conrad, Olaf'
'Giolando, Dean M.'

_publ_section_title Dibromo(<i>N</i>,<i>N</i>,<i>N</i>',<i>N</i>'-tetramethylethane-1,2-diamine)zinc(II)
_journal_issue 1
_journal_name_full 'Acta Crystallographica Section E'
_journal_page_first m5
_journal_page_last m6
_journal_paper_doi 10.1107/S1600536800018201
_journal_volume 57
_journal_year 2001
_chemical_formula_iupac '[Zn Br2 (C6 H16 N2)]'
_chemical_formula_sum 'C6 H16 Br2 N2 Zn'
_chemical_formula_weight 341.40
_chemical_melting_point 452.15
_chemical_name_common 'Dibromo Zinc(tmeda)'
_chemical_name_systematic
;
Dibromo(N,N,N',N'-tetramethylethane-1,2-diamine)zinc(II)
;
_space_group_IT_number 14
_symmetry_cell_setting monoclinic
_symmetry_space_group_name_Hall '-P 2yn'
_symmetry_space_group_name_H-M 'P 1 21/n 1'
_audit_creation_method SHELXL-97
_cell_angle_alpha 90.00
_cell_angle_beta 99.473(3)
_cell_angle_gamma 90.00
_cell_formula_units_Z 8
_cell_length_a 8.0995(5)
_cell_length_b 11.7771(4)
_cell_length_c 24.3528(16)
_cell_measurement_reflns_used 5552
_cell_measurement_temperature 100(2)
_cell_measurement_theta_max 27.28
_cell_measurement_theta_min 3.08
_cell_volume 2291.3(2)
_computing_cell_refinement 'SAINT (Bruker, 1997'
_computing_data_collection 'SMART (Bruker, 1997)'
_computing_data_reduction SAINT
_computing_molecular_graphics 'SHELXTL (Bruker, 1998'
_computing_publication_material 'SHELXTL and the Toledo Cifomatic'
_computing_structure_refinement 'SHELXL97 (Sheldrick, 1997)'
_computing_structure_solution 'SHELXS97 (Sheldrick, 1990)'
_diffrn_ambient_temperature 100(2)
_diffrn_detector_area_resol_mean none
_diffrn_measured_fraction_theta_full .910
_diffrn_measured_fraction_theta_max .910
_diffrn_measurement_device_type 'Bruker Platform Diffractometer w/1K area-detector'
_diffrn_measurement_method \w
_diffrn_radiation_monochromator graphite
_diffrn_radiation_source 'Sealed Tube'
_diffrn_radiation_type MoK\a
_diffrn_radiation_wavelength .71073
_diffrn_reflns_av_R_equivalents .067
_diffrn_reflns_av_sigmaI/netI .0703
_diffrn_reflns_limit_h_max 10
_diffrn_reflns_limit_h_min -9
_diffrn_reflns_limit_k_max 15
_diffrn_reflns_limit_k_min -15
_diffrn_reflns_limit_l_max 32
_diffrn_reflns_limit_l_min -30
_diffrn_reflns_number 15672
_diffrn_reflns_theta_full 29.66
_diffrn_reflns_theta_max 29.66
_diffrn_reflns_theta_min 2.82
_diffrn_standards_decay_% none
_diffrn_standards_interval_count none
_diffrn_standards_interval_time none
_diffrn_standards_number none
_exptl_absorpt_coefficient_mu 9.070
_exptl_absorpt_correction_T_max .496
_exptl_absorpt_correction_T_min .201
_exptl_absorpt_correction_type empirical
_exptl_absorpt_process_details 'by multipole expansion (Blessing, 1995)'
_exptl_crystal_colour colourless
_exptl_crystal_density_diffrn 1.979
_exptl_crystal_density_method 'not measured'
_exptl_crystal_description needle
_exptl_crystal_F_000 1328
_exptl_crystal_size_max .56
_exptl_crystal_size_mid .10
_exptl_crystal_size_min .06
_refine_diff_density_max 1.381
_refine_diff_density_min -1.451
_refine_ls_extinction_method none
_refine_ls_goodness_of_fit_ref .981
_refine_ls_hydrogen_treatment refall
_refine_ls_matrix_type full
_refine_ls_number_parameters 327
_refine_ls_number_reflns 5889
_refine_ls_number_restraints 0
_refine_ls_restrained_S_all .981
_refine_ls_R_factor_all .080
_refine_ls_R_factor_gt .045
_refine_ls_shift/su_max .001
_refine_ls_shift/su_mean .000
_refine_ls_structure_factor_coef Fsqd
_refine_ls_weighting_details 'calc w = 1/[\s^2^(Fo^2^)+(0.0608P)^2^]where P = (Fo^2^+2Fc^2^)/3'
_refine_ls_weighting_scheme calc
_refine_ls_wR_factor_ref .112
_reflns_number_gt 4111
_reflns_number_total 5889
_reflns_threshold_expression I>2\s(I)
_cod_data_source_file na6003.cif
_cod_data_source_block I
_cod_depositor_comments
;
The following automatic conversions were performed:
'_symmetry_cell_setting' value 'Monoclinic' changed to 'monoclinic'
according to '/home/saulius/struct/CIF-dictionaries/cif_core.dic'
dictionary named 'cif_core.dic' version 2.4.1 from 2010-06-29.

Automatic conversion script
Id: cif_fix_enum 1527 2010-12-29 10:47:43Z saulius 

The following automatic conversions were performed:

'_chemical_melting_point' value '179\%C' was changed to '452.15' - it
was converted from degrees Celsius(C) to Kelvins(K).

Automatic conversion script
Id: cif_fix_values 1646 2011-03-28 12:23:43Z adriana 

The following automatic conversions were performed:

'_chemical_melting_point' value '179\%C' was changed to '452.15' - it
was converted from degrees Celsius(C) to
Kelvins(K).

'_symmetry_cell_setting' value 'Monoclinic' changed to
'monoclinic' according to
/home/saulius/struct/CIF-dictionaries/cif_core.dic dictionary named
'cif_core.dic' version 2.4.1 from 2010-06-29.

Automatic conversion script
Id: cif_fix_values 1715 2011-07-08 13:25:40Z adriana 
;
_cod_original_sg_symbol_H-M 'P 21/n'
_cod_database_code 2200046

loop_
_symmetry_equiv_pos_as_xyz
'x, y, z'
'-x+1/2, y+1/2, -z+1/2'
'-x, -y, -z'
'x-1/2, -y-1/2, z-1/2'

loop_
_atom_site_label
_atom_site_fract_x
_atom_site_fract_y
_atom_site_fract_z
_atom_site_U_iso_or_equiv
_atom_site_adp_type
_atom_site_calc_flag
_atom_site_refinement_flags
_atom_site_occupancy
_atom_site_disorder_assembly
_atom_site_disorder_group
_atom_site_type_symbol
Br1 1.29245(7) -.32333(5) .14980(3) .02323(14) Uani d . 1.000000 . . Br
Br2 .93939(7) -.11222(5) .07212(2) .02290(14) Uani d . 1.000000 . . Br
Br3 .76516(7) .29004(5) .20956(2) .02298(14) Uani d . 1.000000 . . Br
Br4 .37663(6) .36147(5) .08514(2) .01979(13) Uani d . 1.000000 . . Br
Zn1 1.18605(7) -.13856(5) .13724(3) .01467(14) Uani d . 1.000000 . . Zn
Zn2 .66413(7) .37041(5) .12127(3) .01462(14) Uani d . 1.000000 . . Zn
N1 1.3730(6) -.0229(4) .1244(2) .0211(10) Uani d . 1.000000 . . N
N2 1.1792(5) -.0587(4) .21375(19) .0175(10) Uani d . 1.000000 . . N
N3 .7645(5) .5311(4) .11213(19) .0174(9) Uani d . 1.000000 . . N
N4 .8114(5) .3113(4) .06241(19) .0170(9) Uani d . 1.000000 . . N
C1 1.5407(8) -.0724(8) .1315(4) .042(2) Uani d . 1.000000 . . C
C2 1.3379(10) .0345(7) .0697(3) .0334(16) Uani d . 1.000000 . . C
C3 1.3553(10) .0674(6) .1664(3) .0364(16) Uani d . 1.000000 . . C
C4 1.3269(9) .0169(7) .2201(3) .0390(18) Uani d . 1.000000 . . C
C5 1.2017(10) -.1394(7) .2614(3) .0371(17) Uani d . 1.000000 . . C
C6 1.0213(8) .0036(6) .2144(3) .0278(14) Uani d . 1.000000 . . C
C7 .6524(8) .6012(5) .0719(3) .0226(12) Uani d . 1.000000 . . C
C8 .8040(9) .5949(6) .1653(3) .0268(14) Uani d . 1.000000 . . C
C9 .9205(7) .5027(5) .0899(3) .0225(12) Uani d . 1.000000 . . C
C10 .8871(7) .4171(5) .0436(3) .0227(12) Uani d . 1.000000 . . C
C11 .9469(8) .2348(6) .0890(3) .0256(13) Uani d . 1.000000 . . C
C12 .7122(8) .2526(6) .0144(3) .0286(14) Uani d . 1.000000 . . C
H1A 1.607(8) -.011(6) .134(3) .026(18) Uiso d . 1.000000 . . H
H1B 1.545(7) -.135(5) .104(2) .014(16) Uiso d . 1.000000 . . H
H1C 1.562(9) -.113(7) .164(3) .04(2) Uiso d . 1.000000 . . H
H2A 1.406(9) .090(7) .066(3) .033(19) Uiso d . 1.000000 . . H
H2B 1.367(11) -.013(7) .048(4) .05(3) Uiso d . 1.000000 . . H
H2C 1.231(15) .053(10) .059(5) .11(4) Uiso d . 1.000000 . . H
H3A 1.468(10) .113(7) .170(3) .05(2) Uiso d . 1.000000 . . H
H3B 1.232(10) .122(6) .155(3) .05(2) Uiso d . 1.000000 . . H
H4A 1.446(8) -.029(5) .228(2) .018(15) Uiso d . 1.000000 . . H
H4B 1.318(7) .073(5) .250(2) .014(14) Uiso d . 1.000000 . . H
H5A 1.218(9) -.096(7) .294(4) .05(2) Uiso d . 1.000000 . . H
H5B 1.319(10) -.172(7) .268(3) .05(2) Uiso d . 1.000000 . . H
H5C 1.092(12) -.202(9) .260(4) .08(3) Uiso d . 1.000000 . . H
H6A .915(9) -.053(6) .201(3) .04(2) Uiso d . 1.000000 . . H
H6B .980(13) .059(9) .181(5) .10(4) Uiso d . 1.000000 . . H
H6C 1.030(9) .042(7) .246(3) .05(2) Uiso d . 1.000000 . . H
H7A .614(9) .560(6) .034(3) .04(2) Uiso d . 1.000000 . . H
H7B .565(8) .621(5) .088(3) .024(17) Uiso d . 1.000000 . . H
H7C .707(7) .676(5) .070(3) .021(16) Uiso d . 1.000000 . . H
H8A .702(12) .621(8) .181(4) .08(3) Uiso d . 1.000000 . . H
H8B .875(9) .667(6) .162(3) .04(2) Uiso d . 1.000000 . . H
H8C .877(10) .561(7) .186(3) .04(2) Uiso d . 1.000000 . . H
H9A .976(8) .575(5) .073(3) .025(17) Uiso d . 1.000000 . . H
H9B 1.010(8) .467(5) .122(3) .025(17) Uiso d . 1.000000 . . H
H10A .805(8) .448(5) .011(3) .022(16) Uiso d . 1.000000 . . H
H10B 1.007(6) .396(4) .035(2) .002(12) Uiso d . 1.000000 . . H
H11A 1.020(6) .273(4) .122(2) .003(12) Uiso d . 1.000000 . . H
H11B .900(9) .163(6) .102(3) .04(2) Uiso d . 1.000000 . . H
H11C 1.001(7) .216(5) .060(2) .008(13) Uiso d . 1.000000 . . H
H12A .781(8) .229(6) -.009(3) .026(17) Uiso d . 1.000000 . . H
H12B .610(8) .301(6) -.004(3) .026(17) Uiso d . 1.000000 . . H
H12C .667(9) .192(7) .029(3) .04(2) Uiso d . 1.000000 . . H

loop_
_atom_site_aniso_label
_atom_site_aniso_U_11
_atom_site_aniso_U_22
_atom_site_aniso_U_33
_atom_site_aniso_U_12
_atom_site_aniso_U_13
_atom_site_aniso_U_23
Br1 .0235(3) .0177(3) .0304(3) .0024(2) .0103(2) .0027(2)
Br2 .0162(3) .0299(3) .0227(3) -.0003(2) .0035(2) .0006(2)
Br3 .0228(3) .0293(3) .0183(3) .0018(2) .0081(2) .0055(2)
Br4 .0120(2) .0258(3) .0231(3) -.0024(2) .0073(2) -.0009(2)
Zn1 .0127(3) .0167(3) .0164(3) -.0007(2) .0079(2) .0000(2)
Zn2 .0118(3) .0173(3) .0166(3) -.0007(2) .0079(2) .0007(2)
N1 .020(2) .022(3) .025(3) -.0070(19) .015(2) -.006(2)
N2 .015(2) .023(3) .016(2) .0009(18) .0082(18) -.0008(18)
N3 .017(2) .019(2) .019(2) -.0026(18) .0080(18) .0016(18)
N4 .016(2) .018(2) .019(2) .0009(18) .0103(18) .0034(18)
C1 .014(3) .046(5) .068(6) -.002(3) .009(3) .021(4)
C2 .035(4) .029(4) .041(4) -.003(3) .019(3) .011(3)
C3 .047(4) .035(4) .030(4) -.013(3) .018(3) -.010(3)
C4 .037(4) .049(5) .035(4) -.019(3) .018(3) -.023(3)
C5 .045(4) .050(5) .018(3) .018(4) .009(3) .005(3)
C6 .029(3) .034(4) .022(3) .011(3) .008(3) -.008(3)
C7 .029(3) .017(3) .024(3) .003(2) .010(3) .003(2)
C8 .031(3) .031(4) .020(3) -.010(3) .009(3) -.005(3)
C9 .016(3) .027(3) .028(3) -.006(2) .015(2) .001(2)
C10 .020(3) .024(3) .029(3) -.001(2) .017(3) .004(3)
C11 .022(3) .026(3) .033(4) .014(2) .015(3) .008(3)
C12 .023(3) .040(4) .026(3) -.006(3) .013(3) -.012(3)

loop_
_atom_type_symbol
_atom_type_description
_atom_type_scat_dispersion_real
_atom_type_scat_dispersion_imag
_atom_type_scat_source
C C .0033 .0016 'International Tables Vol C Tables 4.2.6.8 and 6.1.1.4'
H H .0000 .0000 'International Tables Vol C Tables 4.2.6.8 and 6.1.1.4'
N N .0061 .0033 'International Tables Vol C Tables 4.2.6.8 and 6.1.1.4'
Zn Zn .2839 1.4301 'International Tables Vol C Tables 4.2.6.8 and 6.1.1.4'
Br Br -.2901 2.4595 'International Tables Vol C Tables 4.2.6.8 and 6.1.1.4'

loop_
_geom_angle_atom_site_label_1
_geom_angle_atom_site_label_2
_geom_angle_atom_site_label_3
_geom_angle
_geom_angle_publ_flag
Br1 Zn1 Br2 117.57(3) yes
Br1 Zn1 N1 111.33(14) no
Br1 Zn1 N2 111.33(13) no
Br2 Zn1 N1 111.49(14) no
Br2 Zn1 N2 113.30(12) no
N1 Zn1 N2 88.10(18) yes
Br3 Zn2 Br4 119.63(3) yes
Br3 Zn2 N3 112.14(13) no
Br3 Zn2 N4 109.43(12) no
Br4 Zn2 N3 112.34(13) no
Br4 Zn2 N4 111.33(13) no
N3 Zn2 N4 87.31(18) yes
Zn1 N1 C1 113.7(4) no
Zn1 N1 C2 113.2(4) no
Zn1 N1 C3 101.9(4) no
C2 N1 C1 109.1(5) no
C2 N1 C3 105.4(5) no
C3 N1 C1 113.1(6) no
Zn1 N2 C4 103.0(3) no
Zn1 N2 C5 112.9(4) no
Zn1 N2 C6 112.5(4) no
C4 N2 C5 108.0(6) no
C4 N2 C6 112.7(5) no
C5 N2 C6 107.7(5) no
Zn2 N3 C7 111.8(4) no
Zn2 N3 C8 113.4(4) no
Zn2 N3 C9 101.8(3) no
C7 N3 C8 108.4(5) no
C7 N3 C9 110.5(5) no
C8 N3 C9 110.8(5) no
Zn2 N4 C10 103.7(3) no
Zn2 N4 C11 111.2(4) no
Zn2 N4 C12 113.2(3) no
C10 N4 C11 109.2(4) no
C10 N4 C12 110.2(5) no
C11 N4 C12 109.1(5) no
N1 C3 C4 111.3(6) no
N2 C4 C3 112.8(6) no
N3 C9 C10 111.3(4) no
N4 C10 C9 111.3(5) no

loop_
_geom_bond_atom_site_label_1
_geom_bond_atom_site_label_2
_geom_bond_site_symmetry_2
_geom_bond_distance
_geom_bond_publ_flag
Br1 Zn1 . 2.3419(8) yes
Br2 Zn1 . 2.3579(8) yes
Br3 Zn2 . 2.3685(8) yes
Br4 Zn2 . 2.3522(8) yes
Zn1 N1 . 2.099(5) yes
Zn1 N2 . 2.096(5) yes
Zn2 N3 . 2.086(5) yes
Zn2 N4 . 2.127(4) yes
N1 C1 . 1.462(8) no
N1 C2 . 1.477(9) no
N1 C3 . 1.499(8) no
N2 C4 . 1.479(8) no
N2 C5 . 1.488(8) no
N2 C6 . 1.477(7) no
N3 C7 . 1.474(7) no
N3 C8 . 1.485(8) no
N3 C9 . 1.492(7) no
N4 C10 . 1.493(7) no
N4 C11 . 1.484(7) no
N4 C12 . 1.477(8) no
C3 C4 . 1.489(10) no
C9 C10 . 1.503(9) no
